data_7043310
loop_
_publ_author_name
'Yu, Yue'
'Zhu, Jingran'
'liu, jiancong'
'Yan, Yan'
'Song, Xiaowei'

_publ_section_title
;
 Synthesis and characterization of two layered aluminophosphates
 [R-C8H12N]8[H2O]2&#x00B7;[Al8P12O48H4] and
 [S-C8H12N]8[H2O]2&#x00B7;[Al8P12O48H4] with mirror symmetric feature and
 their proton conductivity
;
_journal_name_full 'Dalton Trans.'
_journal_paper_doi 10.1039/C7DT01643C
_journal_year 2017
_chemical_absolute_configuration unk
_chemical_compound_source 'Aluminum triisopropoxide, Orthophosphoric acid, Water, (S)-\a-Methylbenzylamine'
_chemical_formula_moiety '8(C8 H12 N1 1+), 2(H2O1), Al8 P12 O48 H4 8-'
_chemical_formula_sum 'C64 H104 Al8 N8 O50 P12'
_chemical_formula_weight 2373.03
_chemical_name_systematic S-AlPO-CJ72
_chemical_temperature_decomposition 190
_space_group_IT_number 1
_symmetry_cell_setting triclinic
_symmetry_space_group_name_Hall 'P 1'
_symmetry_space_group_name_H-M 'P 1'
_atom_sites_solution_hydrogens geom
_atom_sites_solution_primary direct
_atom_sites_solution_secondary difmap
_audit_creation_method SHELXL-97
_audit_update_record
;
2015-04-15 deposited with the CCDC.
2017-06-13 downloaded from the CCDC.
;
_cell_angle_alpha 95.236(2)
_cell_angle_beta 90.943(2)
_cell_angle_gamma 105.370(2)
_cell_formula_units_Z 1
_cell_length_a 9.8858(8)
_cell_length_b 15.9533(14)
_cell_length_c 16.7037(14)
_cell_measurement_reflns_used 2266
_cell_measurement_temperature 296(2)
_cell_measurement_theta_max 20.80
_cell_measurement_theta_min 2.45
_cell_volume 2527.3(4)
_computing_cell_refinement 'Bruker SMART'
_computing_data_collection 'Bruker SMART'
_computing_data_reduction 'Bruker SAINT'
_computing_molecular_graphics 'Bruker SHELXTL'
_computing_publication_material 'Bruker SHELXTL'
_computing_structure_refinement 'SHELXL-97 (Sheldrick, 1997)'
_computing_structure_solution 'SHELXS-97 (Sheldrick, 1990)'
_diffrn_ambient_temperature 296(2)
_diffrn_measured_fraction_theta_full 0.989
_diffrn_measured_fraction_theta_max 0.989
_diffrn_measurement_device_type 'CCD area detector'
_diffrn_measurement_method 'phi and omega scans'
_diffrn_radiation_monochromator graphite
_diffrn_radiation_source 'fine-focus sealed tube'
_diffrn_radiation_type MoK\a
_diffrn_radiation_wavelength 0.71073
_diffrn_reflns_av_R_equivalents 0.0415
_diffrn_reflns_av_sigmaI/netI 0.1063
_diffrn_reflns_limit_h_max 13
_diffrn_reflns_limit_h_min -8
_diffrn_reflns_limit_k_max 21
_diffrn_reflns_limit_k_min -21
_diffrn_reflns_limit_l_max 22
_diffrn_reflns_limit_l_min -22
_diffrn_reflns_number 18861
_diffrn_reflns_theta_full 28.39
_diffrn_reflns_theta_max 28.39
_diffrn_reflns_theta_min 1.23
_exptl_absorpt_coefficient_mu 0.369
_exptl_absorpt_correction_T_max 0.9365
_exptl_absorpt_correction_T_min 0.9232
_exptl_absorpt_correction_type multi-scan
_exptl_absorpt_process_details SADABS
_exptl_crystal_colour colorless
_exptl_crystal_density_diffrn 1.559
_exptl_crystal_density_method 'not measured'
_exptl_crystal_description rod
_exptl_crystal_F_000 1228
_exptl_crystal_recrystallization_method 'Solvothermal Synthesis'
_exptl_crystal_size_max 0.22
_exptl_crystal_size_mid 0.19
_exptl_crystal_size_min 0.18
_refine_diff_density_max 0.460
_refine_diff_density_min -0.440
_refine_diff_density_rms 0.089
_refine_ls_abs_structure_details 'Flack H D (1983), Acta Cryst. A39, 876-881'
_refine_ls_abs_structure_Flack 0.00(8)
_refine_ls_extinction_method none
_refine_ls_goodness_of_fit_ref 0.987
_refine_ls_hydrogen_treatment mixed
_refine_ls_matrix_type full
_refine_ls_number_parameters 1199
_refine_ls_number_reflns 15406
_refine_ls_number_restraints 3
_refine_ls_restrained_S_all 0.987
_refine_ls_R_factor_all 0.0918
_refine_ls_R_factor_gt 0.0576
_refine_ls_shift/su_max 0.000
_refine_ls_shift/su_mean 0.000
_refine_ls_structure_factor_coef Fsqd
_refine_ls_weighting_details 'calc w=1/[\s^2^(Fo^2^)+(0.0444P)^2^+0.0000P] where P=(Fo^2^+2Fc^2^)/3'
_refine_ls_weighting_scheme calc
_refine_ls_wR_factor_gt 0.1059
_refine_ls_wR_factor_ref 0.1220
_reflns_number_gt 10994
_reflns_number_total 15406
_reflns_threshold_expression >2sigma(I)
_cod_data_source_file c7dt01643c2.cif
_cod_data_source_block y
_cod_depositor_comments
;
The following automatic conversions were performed:

'_chemical_melting_point' tag was changed to
'_chemical_temperature_decomposition' since the value had been '190
Decomposition'. The value '190 Decomposition' was changed to '190'.

'_symmetry_cell_setting' value 'Triclinic' changed to 'triclinic'
according to
/home/data/users/saulius/crontab/automatic-downloads/rss-feeds/RSC/lib/dictionaries/cif_core.dic
dictionary named 'cif_core.dic' version 2.4.2 from 2011-04-26.

'_exptl_absorpt_correction_type' value 'MULTI-SCAN' changed to
'multi-scan' according to
/home/data/users/saulius/crontab/automatic-downloads/rss-feeds/RSC/lib/dictionaries/cif_core.dic
dictionary named 'cif_core.dic' version 2.4.2 from 2011-04-26.

Automatic conversion script
Id: cif_fix_values 4973 2017-02-22 13:04:09Z antanas 
;
_cod_original_sg_symbol_H-M P1
_cod_database_code 7043310

loop_
_symmetry_equiv_pos_as_xyz
'x, y, z'

loop_
_atom_site_label
_atom_site_type_symbol
_atom_site_fract_x
_atom_site_fract_y
_atom_site_fract_z
_atom_site_U_iso_or_equiv
_atom_site_adp_type
_atom_site_occupancy
_atom_site_symmetry_multiplicity
_atom_site_calc_flag
_atom_site_refinement_flags
Al1 Al 0.39072(18) 0.24540(11) 0.14898(10) 0.0186(4) Uani 1 1 d .
Al2 Al 0.63173(18) 0.31208(11) -0.09403(10) 0.0187(4) Uani 1 1 d .
Al3 Al 0.43282(18) 0.30747(12) 0.65020(10) 0.0201(4) Uani 1 1 d .
Al4 Al 0.60115(18) 0.24571(12) 0.39331(10) 0.0212(4) Uani 1 1 d .
Al5 Al 0.15314(18) 0.27721(12) -0.15554(10) 0.0206(4) Uani 1 1 d .
Al6 Al 0.12966(18) 0.26378(12) 0.35354(10) 0.0202(4) Uani 1 1 d .
Al7 Al 0.88050(19) 0.27884(12) 0.60154(11) 0.0217(4) Uani 1 1 d .
Al8 Al 0.88254(18) 0.28016(12) 0.10101(11) 0.0212(4) Uani 1 1 d .
P1 P 0.43445(16) 0.39945(10) -0.18049(9) 0.0197(3) Uani 1 1 d .
P2 P 0.18129(16) 0.28759(10) 0.03221(9) 0.0196(3) Uani 1 1 d .
P3 P 0.58992(16) 0.18619(10) 0.03892(9) 0.0195(3) Uani 1 1 d .
P4 P 0.82470(16) 0.22764(11) 0.27706(9) 0.0225(3) Uani 1 1 d .
P5 P 0.31731(16) 0.14901(10) 0.30151(9) 0.0199(3) Uani 1 1 d .
P6 P 0.16928(16) 0.26589(10) 0.53934(9) 0.0208(3) Uani 1 1 d .
P7 P 0.67971(16) 0.37354(10) 0.54673(9) 0.0207(3) Uani 1 1 d .
P8 P 0.87296(16) 0.32171(11) 0.78910(9) 0.0229(4) Uani 1 1 d .
P9 P 0.26318(18) 0.14120(11) 0.72837(9) 0.0247(4) Uani 1 1 d .
P10 P 0.34081(17) 0.40391(10) 0.25596(9) 0.0231(4) Uani 1 1 d .
P11 P 0.67087(18) 0.11350(11) 0.50828(10) 0.0261(4) Uani 1 1 d .
P12 P 0.80562(17) 0.44772(11) 0.04533(10) 0.0247(4) Uani 1 1 d .
O1 O 0.7355(4) 0.2822(3) 0.8320(2) 0.0250(10) Uani 1 1 d .
O2 O 0.9880(4) 0.2885(3) 0.8286(3) 0.0359(12) Uani 1 1 d .
O3 O 0.8469(5) 0.2775(3) 0.7033(2) 0.0337(11) Uani 1 1 d .
O4 O 0.1797(5) 0.1891(3) 0.7835(3) 0.0348(11) Uani 1 1 d .
O5 O 0.3756(5) 0.2074(3) 0.6884(3) 0.0306(11) Uani 1 1 d .
O6 O 0.0571(4) 0.2942(3) 0.5879(3) 0.0292(10) Uani 1 1 d .
O7 O 0.3120(4) 0.3196(3) 0.5787(2) 0.0261(10) Uani 1 1 d .
O8 O 0.1677(5) 0.2971(3) 0.4553(2) 0.0298(11) Uani 1 1 d .
O9 O 0.1770(4) 0.1680(3) 0.3251(3) 0.0265(10) Uani 1 1 d .
O10 O 0.2259(5) 0.3472(3) 0.3029(3) 0.0343(11) Uani 1 1 d .
O11 O 0.4137(4) 0.3457(3) 0.2037(2) 0.0270(10) Uani 1 1 d .
O12 O 0.3405(5) 0.1638(3) 0.2126(2) 0.0269(10) Uani 1 1 d .
O13 O 0.4315(4) 0.2191(3) 0.3524(3) 0.0330(11) Uani 1 1 d .
O14 O 0.6260(4) 0.3400(3) 0.4601(2) 0.0291(10) Uani 1 1 d .
O15 O 0.6293(5) 0.1594(3) 0.4396(3) 0.0373(12) Uani 1 1 d .
O16 O 0.5879(4) 0.3115(3) 0.6024(3) 0.0286(10) Uani 1 1 d .
O17 O 0.8284(4) 0.3612(3) 0.5585(3) 0.0280(10) Uani 1 1 d .
O18 O 0.7951(5) 0.1761(3) 0.5564(3) 0.0357(12) Uani 1 1 d .
O19 O 0.9524(4) 0.2467(3) 0.3362(3) 0.0306(11) Uani 1 1 d .
O20 O 0.8735(5) 0.2767(3) 0.2038(2) 0.0343(11) Uani 1 1 d .
O21 O 0.7191(4) 0.2725(3) 0.3169(2) 0.0249(10) Uani 1 1 d .
O22 O 0.5507(4) 0.2445(3) 0.1091(2) 0.0267(10) Uani 1 1 d .
O23 O 0.2669(4) 0.2339(3) 0.0709(3) 0.0280(10) Uani 1 1 d .
O24 O 0.0373(4) 0.2642(3) 0.0680(3) 0.0336(11) Uani 1 1 d .
O25 O 0.1660(5) 0.2532(3) -0.0565(2) 0.0283(10) Uani 1 1 d .
O26 O 0.2744(4) 0.3746(3) -0.1716(3) 0.0307(10) Uani 1 1 d .
O27 O 0.4864(4) 0.3301(3) -0.1403(3) 0.0273(10) Uani 1 1 d .
O28 O 0.4618(5) 0.3895(3) -0.2708(2) 0.0295(11) Uani 1 1 d .
O29 O 0.5628(5) 0.2222(3) -0.0408(2) 0.0268(10) Uani 1 1 d .
O30 O 0.7244(5) 0.4030(3) -0.0324(3) 0.0334(11) Uani 1 1 d .
O31 O 0.7496(4) 0.1984(3) 0.0491(2) 0.0259(10) Uani 1 1 d .
O32 O 0.8702(5) 0.3826(3) 0.0826(3) 0.0378(12) Uani 1 1 d .
O33 O 0.9090(5) 0.4184(3) 0.7936(3) 0.0396(12) Uani 1 1 d .
O34 O 0.3262(5) 0.0827(3) 0.7719(3) 0.0360(12) Uani 1 1 d .
O35 O 0.1533(5) 0.1689(3) 0.5359(2) 0.0287(10) Uani 1 1 d .
O36 O 0.4466(5) 0.4692(3) 0.3095(3) 0.0329(11) Uani 1 1 d .
O37 O 0.3198(5) 0.0581(3) 0.3148(3) 0.0307(11) Uani 1 1 d .
O38 O 0.6734(5) 0.4658(3) 0.5644(3) 0.0316(11) Uani 1 1 d .
O39 O 0.5507(5) 0.0802(3) 0.5598(3) 0.0430(13) Uani 1 1 d .
O40 O 0.7613(5) 0.1319(3) 0.2573(3) 0.0374(12) Uani 1 1 d .
O41 O 0.7162(5) 0.4852(3) 0.1017(3) 0.0369(12) Uani 1 1 d .
O42 O 0.2493(5) 0.3842(3) 0.0449(3) 0.0296(10) Uani 1 1 d .
O43 O 0.5064(5) 0.4899(3) -0.1462(3) 0.0312(11) Uani 1 1 d .
O44 O 0.5058(5) 0.0928(3) 0.0376(3) 0.0308(11) Uani 1 1 d .
O45 O 0.1575(5) 0.0860(3) 0.6607(3) 0.0395(13) Uani 1 1 d .
O46 O 0.2642(5) 0.4498(3) 0.1983(3) 0.0372(12) Uani 1 1 d .
O47 O 0.7202(6) 0.0326(3) 0.4736(3) 0.0492(14) Uani 1 1 d .
O48 O 0.9279(5) 0.5250(3) 0.0241(3) 0.0426(13) Uani 1 1 d .
C1 C 0.5791(5) 0.9177(3) 0.6943(4) 0.053(2) Uani 1 1 d G
H1 H 0.4935 0.9306 0.7018 0.064 Uiso 1 1 calc R
C2 C 0.5823(7) 0.8351(3) 0.6613(4) 0.086(4) Uani 1 1 d G
H2 H 0.4988 0.7927 0.6467 0.104 Uiso 1 1 calc R
C3 C 0.7102(9) 0.8159(3) 0.6501(4) 0.084(3) Uani 1 1 d G
H3 H 0.7123 0.7606 0.6280 0.101 Uiso 1 1 calc R
C4 C 0.8349(7) 0.8792(5) 0.6718(5) 0.095(4) Uani 1 1 d G
H4 H 0.9205 0.8663 0.6643 0.114 Uiso 1 1 calc R
C5 C 0.8317(5) 0.9619(4) 0.7048(4) 0.073(3) Uani 1 1 d G
H5 H 0.9152 1.0043 0.7194 0.088 Uiso 1 1 calc R
C6 C 0.7038(6) 0.9811(3) 0.7160(3) 0.0373(17) Uani 1 1 d G
C7 C 0.7056(9) 1.0693(5) 0.7597(5) 0.051(2) Uani 1 1 d .
H7 H 0.7998 1.1087 0.7571 0.061 Uiso 1 1 calc R
C8 C 0.6731(15) 1.0598(7) 0.8486(5) 0.118(6) Uani 1 1 d .
H8A H 0.6650 1.1145 0.8743 0.177 Uiso 1 1 calc R
H8B H 0.7477 1.0431 0.8750 0.177 Uiso 1 1 calc R
H8C H 0.5864 1.0157 0.8521 0.177 Uiso 1 1 calc R
C9 C 0.1810(5) 0.8141(3) 0.4030(3) 0.054(2) Uani 1 1 d G
H9 H 0.0896 0.8138 0.3886 0.065 Uiso 1 1 calc R
C10 C 0.2382(7) 0.7490(3) 0.3691(3) 0.071(3) Uani 1 1 d G
H10 H 0.1851 0.7052 0.3320 0.085 Uiso 1 1 calc R
C11 C 0.3748(7) 0.7495(3) 0.3907(4) 0.063(3) Uani 1 1 d G
H11 H 0.4130 0.7059 0.3681 0.076 Uiso 1 1 calc R
C12 C 0.4541(5) 0.8149(4) 0.4463(4) 0.059(2) Uani 1 1 d G
H12 H 0.5455 0.8152 0.4607 0.071 Uiso 1 1 calc R
C13 C 0.3969(5) 0.8800(3) 0.4802(3) 0.044(2) Uani 1 1 d G
H13 H 0.4500 0.9238 0.5174 0.053 Uiso 1 1 calc R
C14 C 0.2603(5) 0.8796(3) 0.4586(3) 0.0367(17) Uani 1 1 d G
C15 C 0.2005(7) 0.9511(4) 0.4978(4) 0.0339(16) Uani 1 1 d .
H15 H 0.2091 0.9499 0.5562 0.041 Uiso 1 1 calc R
C16 C 0.0482(8) 0.9426(6) 0.4764(6) 0.066(3) Uani 1 1 d .
H16A H 0.0181 0.9877 0.5072 0.100 Uiso 1 1 calc R
H16B H -0.0079 0.8864 0.4884 0.100 Uiso 1 1 calc R
H16C H 0.0374 0.9481 0.4201 0.100 Uiso 1 1 calc R
C17 C 0.2851(6) 0.8381(4) 0.1832(3) 0.065(3) Uani 1 1 d G
H17 H 0.2887 0.8580 0.2375 0.078 Uiso 1 1 calc R
C18 C 0.1669(5) 0.7760(4) 0.1493(5) 0.104(5) Uani 1 1 d G
H18 H 0.0913 0.7543 0.1808 0.124 Uiso 1 1 calc R
C19 C 0.1615(6) 0.7462(4) 0.0681(5) 0.114(6) Uani 1 1 d G
H19 H 0.0824 0.7046 0.0454 0.137 Uiso 1 1 calc R
C20 C 0.2744(8) 0.7786(4) 0.0209(3) 0.098(5) Uani 1 1 d G
H20 H 0.2708 0.7587 -0.0334 0.117 Uiso 1 1 calc R
C21 C 0.3926(6) 0.8408(4) 0.0548(3) 0.065(3) Uani 1 1 d G
H21 H 0.4681 0.8625 0.0232 0.078 Uiso 1 1 calc R
C22 C 0.3980(5) 0.8705(3) 0.1360(3) 0.0403(18) Uani 1 1 d G
C23 C 0.5307(8) 0.9338(4) 0.1738(5) 0.0383(17) Uani 1 1 d .
H23 H 0.6059 0.9360 0.1359 0.046 Uiso 1 1 calc R
C24 C 0.5769(11) 0.9077(5) 0.2516(7) 0.085(4) Uani 1 1 d .
H24A H 0.5121 0.9146 0.2922 0.127 Uiso 1 1 calc R
H24B H 0.6689 0.9440 0.2680 0.127 Uiso 1 1 calc R
H24C H 0.5794 0.8477 0.2444 0.127 Uiso 1 1 calc R
C25 C 0.1324(4) -0.0194(3) 0.0698(3) 0.046(2) Uani 1 1 d G
H25 H 0.2114 -0.0399 0.0620 0.056 Uiso 1 1 calc R
C26 C 0.0713(6) -0.0216(3) 0.1442(2) 0.057(2) Uani 1 1 d G
H26 H 0.1094 -0.0436 0.1862 0.068 Uiso 1 1 calc R
C27 C -0.0468(6) 0.0091(4) 0.1557(3) 0.067(3) Uani 1 1 d G
H27 H -0.0876 0.0077 0.2055 0.080 Uiso 1 1 calc R
C28 C -0.1037(5) 0.0421(3) 0.0929(4) 0.074(3) Uani 1 1 d G
H28 H -0.1826 0.0626 0.1006 0.089 Uiso 1 1 calc R
C29 C -0.0426(5) 0.0443(3) 0.0185(3) 0.051(2) Uani 1 1 d G
H29 H -0.0806 0.0663 -0.0236 0.061 Uiso 1 1 calc R
C30 C 0.0755(5) 0.0135(3) 0.0069(2) 0.0331(16) Uani 1 1 d G
C31 C 0.1415(8) 0.0176(5) -0.0735(4) 0.0412(19) Uani 1 1 d .
H31 H 0.0781 0.0336 -0.1115 0.049 Uiso 1 1 calc R
C32 C 0.1686(11) -0.0672(5) -0.1081(5) 0.077(3) Uani 1 1 d .
H32A H 0.1851 -0.0649 -0.1644 0.116 Uiso 1 1 calc R
H32B H 0.0883 -0.1149 -0.1009 0.116 Uiso 1 1 calc R
H32C H 0.2495 -0.0756 -0.0808 0.116 Uiso 1 1 calc R
C33 C 0.2055(4) 0.5136(3) 0.6113(3) 0.047(2) Uani 1 1 d G
H33 H 0.1322 0.4818 0.5761 0.057 Uiso 1 1 calc R
C34 C 0.1854(5) 0.5221(3) 0.6935(3) 0.055(2) Uani 1 1 d G
H34 H 0.0985 0.4960 0.7133 0.066 Uiso 1 1 calc R
C35 C 0.2950(6) 0.5697(4) 0.7460(2) 0.056(2) Uani 1 1 d G
H35 H 0.2815 0.5753 0.8010 0.067 Uiso 1 1 calc R
C36 C 0.4247(5) 0.6087(3) 0.7164(3) 0.056(2) Uani 1 1 d G
H36 H 0.4981 0.6405 0.7516 0.067 Uiso 1 1 calc R
C37 C 0.4449(4) 0.6002(3) 0.6342(3) 0.049(2) Uani 1 1 d G
H37 H 0.5317 0.6263 0.6144 0.059 Uiso 1 1 calc R
C38 C 0.3353(5) 0.5527(3) 0.5817(2) 0.0313(16) Uani 1 1 d G
C39 C 0.3597(8) 0.5449(4) 0.4923(4) 0.0347(16) Uani 1 1 d .
H39 H 0.4280 0.5986 0.4803 0.042 Uiso 1 1 calc R
C40 C 0.2308(8) 0.5324(5) 0.4382(5) 0.050(2) Uani 1 1 d .
H40A H 0.2584 0.5410 0.3840 0.074 Uiso 1 1 calc R
H40B H 0.1806 0.5740 0.4563 0.074 Uiso 1 1 calc R
H40C H 0.1713 0.4743 0.4397 0.074 Uiso 1 1 calc R
C41 C 0.8214(6) 0.6485(3) 0.2659(2) 0.053(2) Uani 1 1 d G
H41 H 0.8411 0.6285 0.2145 0.064 Uiso 1 1 calc R
C42 C 0.8046(6) 0.7322(3) 0.2809(3) 0.063(3) Uani 1 1 d G
H42 H 0.8130 0.7683 0.2396 0.075 Uiso 1 1 calc R
C43 C 0.7751(6) 0.7619(3) 0.3578(4) 0.071(3) Uani 1 1 d G
H43 H 0.7639 0.8179 0.3678 0.086 Uiso 1 1 calc R
C44 C 0.7626(6) 0.7080(4) 0.4196(3) 0.074(3) Uani 1 1 d G
H44 H 0.7429 0.7279 0.4710 0.088 Uiso 1 1 calc R
C45 C 0.7794(6) 0.6243(4) 0.4045(3) 0.057(2) Uani 1 1 d G
H45 H 0.7710 0.5882 0.4459 0.068 Uiso 1 1 calc R
C46 C 0.8088(6) 0.5945(3) 0.3277(3) 0.0397(18) Uani 1 1 d G
C47 C 0.8282(7) 0.5038(4) 0.3130(4) 0.0361(17) Uani 1 1 d .
H47 H 0.8263 0.4793 0.3648 0.043 Uiso 1 1 calc R
C48 C 0.9679(8) 0.5017(5) 0.2738(5) 0.055(2) Uani 1 1 d .
H48A H 0.9746 0.4426 0.2666 0.082 Uiso 1 1 calc R
H48B H 1.0451 0.5367 0.3079 0.082 Uiso 1 1 calc R
H48C H 0.9707 0.5245 0.2224 0.082 Uiso 1 1 calc R
C49 C 1.0601(6) 0.7161(4) 0.7547(2) 0.066(3) Uani 1 1 d G
H49 H 1.0689 0.7256 0.8106 0.079 Uiso 1 1 calc R
C50 C 1.1687(5) 0.7576(4) 0.7085(4) 0.077(3) Uani 1 1 d G
H50 H 1.2502 0.7948 0.7333 0.093 Uiso 1 1 calc R
C51 C 1.1555(6) 0.7435(4) 0.6250(4) 0.083(3) Uani 1 1 d G
H51 H 1.2281 0.7712 0.5941 0.099 Uiso 1 1 calc R
C52 C 1.0336(7) 0.6879(4) 0.5878(2) 0.068(3) Uani 1 1 d G
H52 H 1.0248 0.6784 0.5320 0.081 Uiso 1 1 calc R
C53 C 0.9250(5) 0.6464(3) 0.6341(3) 0.054(2) Uani 1 1 d G
H53 H 0.8435 0.6092 0.6092 0.065 Uiso 1 1 calc R
C54 C 0.9382(5) 0.6605(3) 0.7175(3) 0.0348(16) Uani 1 1 d G
C55 C 0.8163(8) 0.6182(4) 0.7678(4) 0.0370(17) Uani 1 1 d .
H55 H 0.7436 0.6491 0.7628 0.044 Uiso 1 1 calc R
C56 C 0.8541(9) 0.6215(5) 0.8562(5) 0.058(2) Uani 1 1 d .
H56A H 0.9351 0.5998 0.8624 0.086 Uiso 1 1 calc R
H56B H 0.7767 0.5860 0.8822 0.086 Uiso 1 1 calc R
H56C H 0.8746 0.6807 0.8802 0.086 Uiso 1 1 calc R
C57 C 0.6965(6) 0.7275(4) 0.0422(3) 0.067(3) Uani 1 1 d G
H57 H 0.7192 0.7113 0.0917 0.081 Uiso 1 1 calc R
C58 C 0.7870(5) 0.7974(4) 0.0099(4) 0.082(3) Uani 1 1 d G
H58 H 0.8702 0.8280 0.0378 0.099 Uiso 1 1 calc R
C59 C 0.7532(7) 0.8217(3) -0.0641(4) 0.087(4) Uani 1 1 d G
H59 H 0.8137 0.8685 -0.0857 0.104 Uiso 1 1 calc R
C60 C 0.6288(8) 0.7760(4) -0.1059(3) 0.080(3) Uani 1 1 d G
H60 H 0.6062 0.7922 -0.1554 0.096 Uiso 1 1 calc R
C61 C 0.5383(5) 0.7061(4) -0.0736(3) 0.049(2) Uani 1 1 d G
H61 H 0.4552 0.6755 -0.1015 0.059 Uiso 1 1 calc R
C62 C 0.5722(5) 0.6818(3) 0.0004(3) 0.0366(17) Uani 1 1 d G
C63 C 0.4654(8) 0.6098(4) 0.0375(5) 0.0402(18) Uani 1 1 d .
H63 H 0.3734 0.6061 0.0125 0.048 Uiso 1 1 calc R
C64 C 0.4535(12) 0.6267(6) 0.1271(5) 0.079(3) Uani 1 1 d .
H64A H 0.3761 0.5829 0.1447 0.118 Uiso 1 1 calc R
H64B H 0.4381 0.6833 0.1393 0.118 Uiso 1 1 calc R
H64C H 0.5387 0.6246 0.1542 0.118 Uiso 1 1 calc R
N1 N 0.6028(6) 1.1096(3) 0.7230(3) 0.0346(14) Uani 1 1 d .
H1A H 0.6013 1.0993 0.6697 0.052 Uiso 1 1 calc R
H1B H 0.6280 1.1670 0.7369 0.052 Uiso 1 1 calc R
H1C H 0.5178 1.0866 0.7406 0.052 Uiso 1 1 calc R
N2 N 0.2874(6) 1.0386(3) 0.4782(3) 0.0339(13) Uani 1 1 d .
H2A H 0.2990 1.0373 0.4254 0.051 Uiso 1 1 calc R
H2B H 0.3709 1.0511 0.5040 0.051 Uiso 1 1 calc R
H2C H 0.2440 1.0793 0.4935 0.051 Uiso 1 1 calc R
N3 N 0.5105(6) 1.0242(3) 0.1885(3) 0.0298(13) Uani 1 1 d .
H3A H 0.5008 1.0447 0.1416 0.045 Uiso 1 1 calc R
H3B H 0.5849 1.0593 0.2162 0.045 Uiso 1 1 calc R
H3C H 0.4339 1.0220 0.2164 0.045 Uiso 1 1 calc R
N4 N 0.2772(5) 0.0865(3) -0.0680(3) 0.0292(13) Uani 1 1 d .
H4A H 0.2630 0.1375 -0.0495 0.044 Uiso 1 1 calc R
H4B H 0.3128 0.0907 -0.1165 0.044 Uiso 1 1 calc R
H4C H 0.3371 0.0727 -0.0345 0.044 Uiso 1 1 calc R
N5 N 0.4237(6) 0.4697(3) 0.4725(3) 0.0306(13) Uani 1 1 d .
H5A H 0.3631 0.4200 0.4827 0.046 Uiso 1 1 calc R
H5B H 0.5022 0.4781 0.5026 0.046 Uiso 1 1 calc R
H5C H 0.4435 0.4669 0.4207 0.046 Uiso 1 1 calc R
N6 N 0.7092(5) 0.4466(3) 0.2595(3) 0.0299(13) Uani 1 1 d .
H6A H 0.6281 0.4542 0.2767 0.045 Uiso 1 1 calc R
H6B H 0.7089 0.3909 0.2608 0.045 Uiso 1 1 calc R
H6C H 0.7202 0.4609 0.2092 0.045 Uiso 1 1 calc R
N7 N 0.7525(6) 0.5235(4) 0.7383(4) 0.0398(15) Uani 1 1 d .
H7A H 0.7307 0.5188 0.6858 0.060 Uiso 1 1 calc R
H7B H 0.6752 0.5027 0.7647 0.060 Uiso 1 1 calc R
H7C H 0.8140 0.4930 0.7468 0.060 Uiso 1 1 calc R
N8 N 0.4939(6) 0.5233(3) 0.0180(3) 0.0307(13) Uani 1 1 d .
H8D H 0.5698 0.5212 0.0463 0.046 Uiso 1 1 calc R
H8E H 0.5083 0.5158 -0.0343 0.046 Uiso 1 1 calc R
H8F H 0.4205 0.4812 0.0304 0.046 Uiso 1 1 calc R
O1W O 0.8884(6) 0.0449(4) 0.3555(4) 0.0634(17) Uani 1 1 d .
O2W O 0.1151(6) 0.4940(4) 0.9272(4) 0.084(2) Uani 1 1 d .
H1P H 0.1371 0.1208 0.6122 0.126 Uiso 1 1 d R
H2P H 0.2467 0.4400 0.1421 0.126 Uiso 1 1 d R
H3P H 0.7632 0.0603 0.4229 0.126 Uiso 1 1 d R
H4P H 1.0007 0.5062 -0.0075 0.126 Uiso 1 1 d R
H1W1 H 0.8600 0.0806 0.3141 0.126 Uiso 1 1 d R
H2W1 H 0.9933 0.0576 0.3511 0.126 Uiso 1 1 d R
H1W2 H 0.0932 0.4623 0.8718 0.126 Uiso 1 1 d R
H2W2 H 0.2128 0.4904 0.9410 0.126 Uiso 1 1 d R

loop_
_atom_site_aniso_label
_atom_site_aniso_U_11
_atom_site_aniso_U_22
_atom_site_aniso_U_33
_atom_site_aniso_U_23
_atom_site_aniso_U_13
_atom_site_aniso_U_12
Al1 0.0180(9) 0.0243(10) 0.0152(8) 0.0006(7) 0.0010(7) 0.0089(7)
Al2 0.0166(9) 0.0230(10) 0.0169(8) 0.0013(7) 0.0021(7) 0.0064(7)
Al3 0.0150(9) 0.0281(10) 0.0175(9) 0.0025(7) 0.0032(7) 0.0061(8)
Al4 0.0156(9) 0.0320(11) 0.0157(9) 0.0011(7) 0.0022(7) 0.0060(8)
Al5 0.0166(9) 0.0307(10) 0.0156(9) 0.0031(8) 0.0005(7) 0.0081(8)
Al6 0.0146(9) 0.0272(10) 0.0189(9) 0.0009(8) 0.0012(7) 0.0060(8)
Al7 0.0154(9) 0.0298(10) 0.0192(9) -0.0007(8) 0.0023(8) 0.0059(8)
Al8 0.0155(9) 0.0298(10) 0.0194(9) 0.0023(8) 0.0023(8) 0.0082(8)
P1 0.0179(8) 0.0224(8) 0.0188(7) 0.0019(6) 0.0015(6) 0.0054(6)
P2 0.0147(8) 0.0283(9) 0.0165(7) 0.0032(6) 0.0027(6) 0.0067(6)
P3 0.0163(8) 0.0239(8) 0.0185(8) 0.0031(6) 0.0022(6) 0.0055(7)
P4 0.0162(8) 0.0308(9) 0.0208(8) 0.0001(7) 0.0030(7) 0.0076(7)
P5 0.0175(8) 0.0253(8) 0.0174(7) 0.0010(6) 0.0015(6) 0.0067(6)
P6 0.0143(8) 0.0298(9) 0.0189(8) 0.0011(7) 0.0002(6) 0.0075(7)
P7 0.0158(8) 0.0281(9) 0.0189(8) 0.0004(6) 0.0014(6) 0.0075(7)
P8 0.0151(8) 0.0352(10) 0.0205(8) 0.0039(7) 0.0037(7) 0.0101(7)
P9 0.0295(9) 0.0259(9) 0.0186(8) 0.0027(7) 0.0048(7) 0.0069(7)
P10 0.0238(9) 0.0248(9) 0.0198(8) 0.0009(7) 0.0042(7) 0.0053(7)
P11 0.0235(9) 0.0280(9) 0.0263(9) 0.0005(7) -0.0041(7) 0.0072(7)
P12 0.0250(9) 0.0258(9) 0.0235(8) -0.0004(7) -0.0029(7) 0.0083(7)
O1 0.017(2) 0.034(2) 0.023(2) 0.0007(19) 0.0071(18) 0.0043(19)
O2 0.014(2) 0.049(3) 0.045(3) 0.009(2) -0.002(2) 0.007(2)
O3 0.035(3) 0.052(3) 0.017(2) 0.004(2) 0.008(2) 0.018(2)
O4 0.033(3) 0.043(3) 0.030(2) -0.004(2) 0.009(2) 0.013(2)
O5 0.038(3) 0.025(2) 0.029(2) 0.0071(19) 0.005(2) 0.007(2)
O6 0.016(2) 0.042(3) 0.030(2) -0.001(2) 0.0085(19) 0.010(2)
O7 0.015(2) 0.032(2) 0.031(2) -0.0006(19) -0.0062(19) 0.0061(19)
O8 0.036(3) 0.037(3) 0.017(2) 0.0028(19) -0.003(2) 0.011(2)
O9 0.011(2) 0.029(2) 0.037(3) -0.0051(19) 0.0017(19) 0.0030(18)
O10 0.037(3) 0.038(3) 0.029(2) 0.013(2) 0.014(2) 0.007(2)
O11 0.027(2) 0.028(2) 0.025(2) -0.0025(19) 0.003(2) 0.0068(19)
O12 0.039(3) 0.022(2) 0.020(2) 0.0031(17) 0.004(2) 0.010(2)
O13 0.019(2) 0.043(3) 0.032(3) -0.009(2) -0.005(2) 0.005(2)
O14 0.027(3) 0.033(3) 0.024(2) -0.0058(19) -0.005(2) 0.006(2)
O15 0.043(3) 0.043(3) 0.027(2) 0.016(2) -0.002(2) 0.009(2)
O16 0.020(2) 0.040(3) 0.029(2) 0.008(2) 0.0065(19) 0.0106(19)
O17 0.017(2) 0.036(3) 0.033(2) 0.010(2) 0.0096(19) 0.0083(19)
O18 0.024(3) 0.035(3) 0.045(3) -0.006(2) -0.008(2) 0.006(2)
O19 0.017(2) 0.041(3) 0.034(3) 0.001(2) -0.006(2) 0.009(2)
O20 0.035(3) 0.049(3) 0.020(2) 0.005(2) 0.008(2) 0.011(2)
O21 0.021(2) 0.034(2) 0.024(2) 0.0084(19) 0.0075(19) 0.0121(19)
O22 0.021(2) 0.037(3) 0.024(2) -0.0014(19) 0.0037(19) 0.0117(19)
O23 0.024(2) 0.031(2) 0.030(2) 0.0016(19) -0.005(2) 0.010(2)
O24 0.021(2) 0.033(3) 0.048(3) 0.003(2) 0.009(2) 0.009(2)
O25 0.033(3) 0.037(3) 0.014(2) -0.0010(19) -0.0031(19) 0.009(2)
O26 0.022(2) 0.033(3) 0.040(3) 0.012(2) 0.007(2) 0.0093(19)
O27 0.019(2) 0.030(2) 0.033(2) 0.005(2) -0.004(2) 0.0065(18)
O28 0.039(3) 0.029(2) 0.019(2) 0.0002(18) 0.006(2) 0.007(2)
O29 0.036(3) 0.025(2) 0.021(2) 0.0073(18) 0.001(2) 0.008(2)
O30 0.030(3) 0.034(3) 0.030(3) -0.005(2) -0.008(2) 0.003(2)
O31 0.018(2) 0.031(2) 0.030(2) 0.0024(19) 0.0032(19) 0.0099(19)
O32 0.040(3) 0.032(3) 0.044(3) 0.003(2) -0.009(2) 0.014(2)
O33 0.037(3) 0.025(3) 0.055(3) 0.005(2) 0.011(3) 0.004(2)
O34 0.042(3) 0.036(3) 0.032(3) 0.012(2) 0.003(2) 0.011(2)
O35 0.030(3) 0.029(2) 0.027(2) -0.0006(19) -0.004(2) 0.008(2)
O36 0.035(3) 0.032(3) 0.027(2) -0.009(2) 0.002(2) 0.004(2)
O37 0.036(3) 0.033(3) 0.028(2) 0.009(2) 0.004(2) 0.016(2)
O38 0.035(3) 0.029(3) 0.032(3) -0.004(2) -0.006(2) 0.013(2)
O39 0.040(3) 0.052(3) 0.032(3) 0.017(2) 0.002(2) 0.001(2)
O40 0.035(3) 0.029(3) 0.047(3) -0.006(2) -0.005(2) 0.010(2)
O41 0.040(3) 0.046(3) 0.030(3) -0.008(2) 0.000(2) 0.025(2)
O42 0.030(3) 0.024(2) 0.032(2) 0.0033(19) 0.003(2) 0.002(2)
O43 0.036(3) 0.028(2) 0.027(2) 0.0004(19) -0.007(2) 0.005(2)
O44 0.032(3) 0.027(2) 0.030(2) 0.0072(19) -0.007(2) 0.002(2)
O45 0.038(3) 0.038(3) 0.032(3) 0.003(2) -0.001(2) -0.007(2)
O46 0.047(3) 0.045(3) 0.028(2) 0.011(2) 0.001(2) 0.025(2)
O47 0.052(3) 0.042(3) 0.054(3) -0.008(3) -0.001(3) 0.018(3)
O48 0.040(3) 0.033(3) 0.047(3) 0.002(2) 0.000(3) -0.002(2)
C1 0.046(5) 0.043(5) 0.065(6) -0.001(4) -0.007(4) 0.007(4)
C2 0.112(10) 0.042(6) 0.101(9) -0.005(5) -0.027(8) 0.020(6)
C3 0.119(10) 0.055(6) 0.087(8) 0.002(5) 0.015(8) 0.038(7)
C4 0.091(9) 0.091(9) 0.122(10) 0.017(7) 0.055(8) 0.051(7)
C5 0.052(6) 0.060(6) 0.111(9) 0.018(6) 0.023(6) 0.015(5)
C6 0.040(4) 0.037(4) 0.037(4) 0.000(3) -0.003(3) 0.015(3)
C7 0.054(5) 0.039(4) 0.060(5) -0.009(4) -0.017(4) 0.017(4)
C8 0.247(17) 0.108(9) 0.039(6) -0.015(6) -0.020(8) 0.128(11)
C9 0.063(6) 0.041(5) 0.054(5) 0.000(4) -0.004(5) 0.009(4)
C10 0.101(9) 0.032(5) 0.070(6) -0.001(4) -0.002(6) 0.004(5)
C11 0.090(8) 0.041(5) 0.068(6) 0.005(4) 0.013(6) 0.032(5)
C12 0.051(6) 0.054(5) 0.078(7) 0.014(5) 0.014(5) 0.021(4)
C13 0.034(4) 0.031(4) 0.069(6) 0.009(4) 0.002(4) 0.007(3)
C14 0.039(4) 0.031(4) 0.035(4) 0.006(3) 0.006(3) 0.000(3)
C15 0.029(4) 0.032(4) 0.036(4) 0.003(3) -0.005(3) -0.001(3)
C16 0.027(5) 0.058(6) 0.105(8) -0.008(5) -0.002(5) 0.002(4)
C17 0.046(6) 0.063(6) 0.084(7) 0.021(5) -0.005(5) 0.006(5)
C18 0.045(7) 0.079(8) 0.173(13) 0.039(8) -0.013(8) -0.015(6)
C19 0.087(9) 0.045(6) 0.198(16) -0.013(8) -0.072(11) 0.011(6)
C20 0.119(10) 0.063(7) 0.111(10) -0.051(7) -0.069(9) 0.049(7)
C21 0.063(6) 0.058(6) 0.080(7) -0.013(5) -0.005(5) 0.032(5)
C22 0.040(4) 0.028(4) 0.055(5) 0.002(3) -0.006(4) 0.014(3)
C23 0.036(4) 0.031(4) 0.049(4) 0.004(3) 0.001(4) 0.010(3)
C24 0.089(8) 0.037(5) 0.126(9) 0.026(5) -0.055(7) 0.010(5)
C25 0.048(5) 0.053(5) 0.038(4) 0.005(4) 0.004(4) 0.013(4)
C26 0.062(6) 0.073(6) 0.038(5) 0.011(4) 0.008(4) 0.019(5)
C27 0.085(7) 0.045(5) 0.069(6) 0.000(5) 0.043(6) 0.015(5)
C28 0.056(6) 0.048(5) 0.128(10) 0.022(6) 0.051(6) 0.025(4)
C29 0.034(4) 0.044(5) 0.077(6) 0.016(4) 0.011(4) 0.011(4)
C30 0.031(4) 0.026(4) 0.040(4) -0.001(3) -0.001(3) 0.003(3)
C31 0.036(4) 0.045(5) 0.032(4) 0.001(3) -0.004(3) -0.005(3)
C32 0.112(9) 0.034(5) 0.063(6) -0.012(4) 0.039(6) -0.017(5)
C33 0.042(5) 0.044(5) 0.051(5) 0.002(4) 0.007(4) 0.004(4)
C34 0.048(5) 0.059(5) 0.056(5) 0.012(4) 0.022(4) 0.009(4)
C35 0.077(7) 0.071(6) 0.033(4) 0.008(4) 0.012(5) 0.044(5)
C36 0.056(6) 0.077(6) 0.036(4) -0.006(4) -0.002(4) 0.023(5)
C37 0.037(5) 0.063(5) 0.043(5) 0.002(4) 0.007(4) 0.007(4)
C38 0.034(4) 0.027(4) 0.034(4) 0.006(3) 0.000(3) 0.010(3)
C39 0.039(4) 0.030(4) 0.034(4) 0.002(3) 0.002(3) 0.008(3)
C40 0.055(5) 0.059(5) 0.042(5) -0.007(4) -0.010(4) 0.035(4)
C41 0.059(6) 0.052(5) 0.046(5) -0.001(4) 0.003(4) 0.014(4)
C42 0.072(7) 0.061(6) 0.063(6) -0.002(5) -0.013(5) 0.037(5)
C43 0.051(6) 0.053(6) 0.104(8) -0.025(6) -0.025(6) 0.015(5)
C44 0.058(6) 0.094(8) 0.069(7) -0.025(6) 0.009(5) 0.031(6)
C45 0.063(6) 0.060(6) 0.046(5) -0.005(4) 0.003(4) 0.015(5)
C46 0.034(4) 0.046(5) 0.035(4) -0.011(3) -0.015(3) 0.009(3)
C47 0.037(4) 0.040(4) 0.027(4) -0.006(3) -0.011(3) 0.007(3)
C48 0.031(4) 0.048(5) 0.080(6) -0.022(4) -0.009(4) 0.010(4)
C49 0.064(6) 0.055(6) 0.062(6) -0.001(5) 0.000(5) -0.011(5)
C50 0.053(6) 0.069(7) 0.091(8) 0.023(6) 0.014(6) -0.024(5)
C51 0.067(7) 0.082(7) 0.098(8) 0.041(6) 0.035(7) 0.003(6)
C52 0.071(7) 0.082(7) 0.051(5) 0.021(5) 0.015(5) 0.015(5)
C53 0.050(5) 0.055(5) 0.052(5) 0.003(4) 0.005(4) 0.004(4)
C54 0.041(4) 0.026(4) 0.039(4) 0.007(3) 0.003(3) 0.011(3)
C55 0.040(4) 0.024(4) 0.048(4) 0.003(3) 0.005(4) 0.011(3)
C56 0.060(6) 0.054(5) 0.050(5) -0.001(4) 0.008(5) 0.002(4)
C57 0.073(7) 0.062(6) 0.055(6) -0.002(5) 0.007(5) 0.001(5)
C58 0.069(7) 0.059(7) 0.094(8) -0.013(6) 0.016(7) -0.018(5)
C59 0.102(9) 0.044(6) 0.099(9) 0.000(6) 0.042(8) -0.007(6)
C60 0.121(10) 0.065(7) 0.061(6) 0.027(5) 0.032(7) 0.027(6)
C61 0.063(6) 0.041(5) 0.042(4) 0.007(4) 0.002(4) 0.009(4)
C62 0.037(4) 0.027(4) 0.041(4) -0.005(3) 0.003(3) 0.003(3)
C63 0.036(4) 0.036(4) 0.050(5) 0.006(3) 0.010(4) 0.013(3)
C64 0.129(10) 0.052(6) 0.057(6) 0.008(4) 0.043(6) 0.024(6)
N1 0.036(3) 0.033(3) 0.036(3) 0.008(3) 0.004(3) 0.010(3)
N2 0.037(3) 0.033(3) 0.034(3) 0.004(3) 0.006(3) 0.012(3)
N3 0.030(3) 0.031(3) 0.030(3) 0.004(2) 0.003(3) 0.011(2)
N4 0.031(3) 0.029(3) 0.024(3) 0.001(2) -0.002(2) 0.004(2)
N5 0.036(3) 0.029(3) 0.028(3) -0.001(2) 0.002(3) 0.012(3)
N6 0.029(3) 0.029(3) 0.032(3) 0.002(2) 0.002(3) 0.008(2)
N7 0.028(3) 0.040(4) 0.047(4) 0.010(3) -0.001(3) 0.000(3)
N8 0.027(3) 0.029(3) 0.034(3) 0.000(2) 0.000(3) 0.005(2)
O1W 0.064(4) 0.067(4) 0.067(4) 0.013(3) 0.013(3) 0.029(3)
O2W 0.060(4) 0.053(4) 0.128(6) -0.024(4) 0.042(4) 0.007(3)

loop_
_atom_type_symbol
_atom_type_description
_atom_type_scat_dispersion_real
_atom_type_scat_dispersion_imag
_atom_type_scat_source
C C 0.0033 0.0016 'International Tables Vol C Tables 4.2.6.8 and 6.1.1.4'
H H 0.0000 0.0000 'International Tables Vol C Tables 4.2.6.8 and 6.1.1.4'
N N 0.0061 0.0033 'International Tables Vol C Tables 4.2.6.8 and 6.1.1.4'
O O 0.0106 0.0060 'International Tables Vol C Tables 4.2.6.8 and 6.1.1.4'
Al Al 0.0645 0.0514 'International Tables Vol C Tables 4.2.6.8 and 6.1.1.4'
P P 0.1023 0.0942 'International Tables Vol C Tables 4.2.6.8 and 6.1.1.4'

loop_
_geom_angle_atom_site_label_1
_geom_angle_atom_site_label_2
_geom_angle_atom_site_label_3
_geom_angle
_geom_angle_site_symmetry_1
_geom_angle_site_symmetry_3
O11 Al1 O22 106.9(2) . .
O11 Al1 O12 109.1(2) . .
O22 Al1 O12 110.3(2) . .
O11 Al1 O23 109.5(2) . .
O22 Al1 O23 109.1(2) . .
O12 Al1 O23 111.7(2) . .
O27 Al2 O30 111.7(2) . .
O27 Al2 O1 108.3(2) . 1_554
O30 Al2 O1 111.4(2) . 1_554
O27 Al2 O29 104.0(2) . .
O30 Al2 O29 112.7(2) . .
O1 Al2 O29 108.6(2) 1_554 .
O16 Al3 O5 108.8(2) . .
O16 Al3 O7 107.3(2) . .
O5 Al3 O7 110.6(2) . .
O16 Al3 O28 109.6(2) . 1_556
O5 Al3 O28 108.8(2) . 1_556
O7 Al3 O28 111.8(2) . 1_556
O15 Al4 O13 110.1(2) . .
O15 Al4 O21 110.5(2) . .
O13 Al4 O21 109.1(2) . .
O15 Al4 O14 112.2(2) . .
O13 Al4 O14 108.2(2) . .
O21 Al4 O14 106.6(2) . .
O2 Al5 O26 108.7(2) 1_454 .
O2 Al5 O4 111.3(2) 1_454 1_554
O26 Al5 O4 111.9(2) . 1_554
O2 Al5 O25 107.2(2) 1_454 .
O26 Al5 O25 111.2(2) . .
O4 Al5 O25 106.6(2) 1_554 .
O19 Al6 O10 112.0(2) 1_455 .
O19 Al6 O8 107.9(2) 1_455 .
O10 Al6 O8 106.0(2) . .
O19 Al6 O9 109.7(2) 1_455 .
O10 Al6 O9 109.8(2) . .
O8 Al6 O9 111.5(2) . .
O6 Al7 O18 107.4(2) 1_655 .
O6 Al7 O3 110.1(2) 1_655 .
O18 Al7 O3 106.3(2) . .
O6 Al7 O17 108.1(2) 1_655 .
O18 Al7 O17 112.3(2) . .
O3 Al7 O17 112.6(2) . .
O24 Al8 O32 110.3(2) 1_655 .
O24 Al8 O20 111.1(2) 1_655 .
O32 Al8 O20 106.1(2) . .
O24 Al8 O31 106.4(2) 1_655 .
O32 Al8 O31 111.3(2) . .
O20 Al8 O31 111.8(2) . .
O43 P1 O27 112.6(2) . .
O43 P1 O28 109.2(2) . .
O27 P1 O28 108.0(3) . .
O43 P1 O26 113.7(3) . .
O27 P1 O26 105.4(2) . .
O28 P1 O26 107.7(3) . .
O42 P2 O24 111.4(3) . .
O42 P2 O25 112.2(2) . .
O24 P2 O25 108.7(3) . .
O42 P2 O23 112.8(2) . .
O24 P2 O23 106.6(3) . .
O25 P2 O23 104.7(3) . .
O44 P3 O31 113.3(3) . .
O44 P3 O29 109.7(2) . .
O31 P3 O29 107.4(2) . .
O44 P3 O22 111.7(3) . .
O31 P3 O22 106.2(2) . .
O29 P3 O22 108.3(2) . .
O40 P4 O20 113.9(3) . .
O40 P4 O19 111.9(3) . .
O20 P4 O19 106.9(2) . .
O40 P4 O21 111.6(3) . .
O20 P4 O21 105.5(3) . .
O19 P4 O21 106.6(2) . .
O37 P5 O12 109.9(2) . .
O37 P5 O13 112.8(3) . .
O12 P5 O13 107.7(2) . .
O37 P5 O9 112.2(2) . .
O12 P5 O9 108.8(3) . .
O13 P5 O9 105.2(2) . .
O35 P6 O6 112.7(3) . .
O35 P6 O8 112.1(2) . .
O6 P6 O8 108.8(3) . .
O35 P6 O7 112.0(2) . .
O6 P6 O7 106.3(2) . .
O8 P6 O7 104.4(2) . .
O38 P7 O14 109.8(3) . .
O38 P7 O16 112.5(3) . .
O14 P7 O16 107.2(2) . .
O38 P7 O17 113.7(2) . .
O14 P7 O17 108.7(3) . .
O16 P7 O17 104.6(2) . .
O33 P8 O3 113.5(3) . .
O33 P8 O2 112.4(3) . .
O3 P8 O2 107.0(3) . .
O33 P8 O1 112.6(3) . .
O3 P8 O1 104.6(2) . .
O2 P8 O1 106.2(2) . .
O34 P9 O5 111.0(3) . .
O34 P9 O4 112.2(3) . .
O5 P9 O4 109.7(3) . .
O34 P9 O45 109.6(3) . .
O5 P9 O45 107.6(3) . .
O4 P9 O45 106.5(3) . .
O36 P10 O10 112.3(3) . .
O36 P10 O11 109.8(3) . .
O10 P10 O11 109.9(3) . .
O36 P10 O46 110.9(3) . .
O10 P10 O46 106.0(3) . .
O11 P10 O46 107.8(3) . .
O39 P11 O15 111.9(3) . .
O39 P11 O18 112.1(3) . .
O15 P11 O18 108.7(3) . .
O39 P11 O47 106.9(3) . .
O15 P11 O47 109.8(3) . .
O18 P11 O47 107.4(3) . .
O41 P12 O32 113.0(3) . .
O41 P12 O30 112.0(3) . .
O32 P12 O30 108.5(3) . .
O41 P12 O48 107.0(3) . .
O32 P12 O48 107.6(3) . .
O30 P12 O48 108.6(3) . .
P8 O1 Al2 139.9(3) . 1_556
P8 O2 Al5 156.6(3) . 1_656
P8 O3 Al7 149.9(3) . .
P9 O4 Al5 155.2(3) . 1_556
P9 O5 Al3 150.1(3) . .
P6 O6 Al7 146.5(3) . 1_455
P6 O7 Al3 137.8(3) . .
P6 O8 Al6 144.7(3) . .
P5 O9 Al6 133.3(3) . .
P10 O10 Al6 163.0(4) . .
P10 O11 Al1 144.8(3) . .
P5 O12 Al1 142.3(3) . .
P5 O13 Al4 145.1(3) . .
P7 O14 Al4 139.4(3) . .
P11 O15 Al4 156.3(3) . .
P7 O16 Al3 135.1(3) . .
P7 O17 Al7 129.6(3) . .
P11 O18 Al7 151.2(3) . .
P4 O19 Al6 149.8(3) . 1_655
P4 O20 Al8 150.9(3) . .
P4 O21 Al4 133.1(3) . .
P3 O22 Al1 131.6(3) . .
P2 O23 Al1 139.5(3) . .
P2 O24 Al8 157.0(3) . 1_455
P2 O25 Al5 146.8(3) . .
P1 O26 Al5 132.8(3) . .
P1 O27 Al2 142.8(3) . .
P1 O28 Al3 138.6(3) . 1_554
P3 O29 Al2 139.7(3) . .
P12 O30 Al2 152.9(3) . .
P3 O31 Al8 132.2(3) . .
P12 O32 Al8 155.4(3) . .
C2 C1 C6 120.0 . .
C3 C2 C1 120.0 . .
C4 C3 C2 120.0 . .
C3 C4 C5 120.0 . .
C4 C5 C6 120.0 . .
C5 C6 C1 120.0 . .
C5 C6 C7 117.9(5) . .
C1 C6 C7 121.9(5) . .
N1 C7 C6 112.4(6) . .
N1 C7 C8 108.9(8) . .
C6 C7 C8 110.2(7) . .
C10 C9 C14 120.0 . .
C9 C10 C11 120.0 . .
C12 C11 C10 120.0 . .
C11 C12 C13 120.0 . .
C14 C13 C12 120.0 . .
C13 C14 C9 120.0 . .
C13 C14 C15 118.6(4) . .
C9 C14 C15 121.4(4) . .
N2 C15 C16 109.1(6) . .
N2 C15 C14 109.6(5) . .
C16 C15 C14 115.6(6) . .
C18 C17 C22 120.0 . .
C19 C18 C17 120.0 . .
C20 C19 C18 120.0 . .
C19 C20 C21 120.0 . .
C22 C21 C20 120.0 . .
C21 C22 C17 120.0 . .
C21 C22 C23 119.7(5) . .
C17 C22 C23 120.2(5) . .
C24 C23 N3 108.8(6) . .
C24 C23 C22 113.2(6) . .
N3 C23 C22 110.3(5) . .
C26 C25 C30 120.0 . .
C27 C26 C25 120.0 . .
C26 C27 C28 120.0 . .
C27 C28 C29 120.0 . .
C28 C29 C30 120.0 . .
C29 C30 C25 120.0 . .
C29 C30 C31 119.3(5) . .
C25 C30 C31 120.7(5) . .
N4 C31 C30 110.2(5) . .
N4 C31 C32 108.0(6) . .
C30 C31 C32 114.4(6) . .
C34 C33 C38 120.0 . .
C33 C34 C35 120.0 . .
C36 C35 C34 120.0 . .
C35 C36 C37 120.0 . .
C36 C37 C38 120.0 . .
C37 C38 C33 120.0 . .
C37 C38 C39 119.0(4) . .
C33 C38 C39 121.0(4) . .
C40 C39 N5 109.0(5) . .
C40 C39 C38 115.2(6) . .
N5 C39 C38 108.9(5) . .
C42 C41 C46 120.0 . .
C41 C42 C43 120.0 . .
C42 C43 C44 120.0 . .
C43 C44 C45 120.0 . .
C46 C45 C44 120.0 . .
C45 C46 C41 120.0 . .
C45 C46 C47 119.1(4) . .
C41 C46 C47 120.9(4) . .
N6 C47 C46 109.8(5) . .
N6 C47 C48 108.4(5) . .
C46 C47 C48 113.4(6) . .
C50 C49 C54 120.0 . .
C49 C50 C51 120.0 . .
C50 C51 C52 120.0 . .
C53 C52 C51 120.0 . .
C52 C53 C54 120.0 . .
C53 C54 C49 120.0 . .
C53 C54 C55 119.8(4) . .
C49 C54 C55 120.2(4) . .
N7 C55 C56 106.9(6) . .
N7 C55 C54 111.9(5) . .
C56 C55 C54 114.3(6) . .
C58 C57 C62 120.0 . .
C59 C58 C57 120.0 . .
C58 C59 C60 120.0 . .
C61 C60 C59 120.0 . .
C60 C61 C62 120.0 . .
C61 C62 C57 120.0 . .
C61 C62 C63 118.8(4) . .
C57 C62 C63 121.0(4) . .
N8 C63 C64 109.9(6) . .
N8 C63 C62 111.2(6) . .
C64 C63 C62 114.4(6) . .

loop_
_geom_bond_atom_site_label_1
_geom_bond_atom_site_label_2
_geom_bond_distance
_geom_bond_site_symmetry_2
Al1 O11 1.727(4) .
Al1 O22 1.730(4) .
Al1 O12 1.732(4) .
Al1 O23 1.738(4) .
Al2 O27 1.723(4) .
Al2 O30 1.730(4) .
Al2 O1 1.732(4) 1_554
Al2 O29 1.744(4) .
Al3 O16 1.729(4) .
Al3 O5 1.731(4) .
Al3 O7 1.734(4) .
Al3 O28 1.734(4) 1_556
Al4 O15 1.720(5) .
Al4 O13 1.729(5) .
Al4 O21 1.747(4) .
Al4 O14 1.749(4) .
Al5 O2 1.708(5) 1_454
Al5 O26 1.738(4) .
Al5 O4 1.740(5) 1_554
Al5 O25 1.742(4) .
Al6 O19 1.716(5) 1_455
Al6 O10 1.718(4) .
Al6 O8 1.738(4) .
Al6 O9 1.741(5) .
Al7 O6 1.720(4) 1_655
Al7 O18 1.728(5) .
Al7 O3 1.738(4) .
Al7 O17 1.740(5) .
Al8 O24 1.708(5) 1_655
Al8 O32 1.726(5) .
Al8 O20 1.726(5) .
Al8 O31 1.740(4) .
P1 O43 1.485(4) .
P1 O27 1.537(4) .
P1 O28 1.539(4) .
P1 O26 1.539(4) .
P2 O42 1.502(4) .
P2 O24 1.520(4) .
P2 O25 1.523(4) .
P2 O23 1.527(4) .
P3 O44 1.499(4) .
P3 O31 1.543(4) .
P3 O29 1.545(4) .
P3 O22 1.547(4) .
P4 O40 1.492(5) .
P4 O20 1.528(4) .
P4 O19 1.538(4) .
P4 O21 1.542(4) .
P5 O37 1.494(4) .
P5 O12 1.536(4) .
P5 O13 1.541(4) .
P5 O9 1.546(4) .
P6 O35 1.509(4) .
P6 O6 1.523(4) .
P6 O8 1.533(4) .
P6 O7 1.544(4) .
P7 O38 1.492(4) .
P7 O14 1.531(4) .
P7 O16 1.546(4) .
P7 O17 1.546(4) .
P8 O33 1.483(5) .
P8 O3 1.525(4) .
P8 O2 1.539(5) .
P8 O1 1.555(4) .
P9 O34 1.485(5) .
P9 O5 1.525(4) .
P9 O4 1.531(5) .
P9 O45 1.561(5) .
P10 O36 1.483(4) .
P10 O10 1.529(4) .
P10 O11 1.539(5) .
P10 O46 1.561(5) .
P11 O39 1.488(5) .
P11 O15 1.523(5) .
P11 O18 1.524(4) .
P11 O47 1.563(5) .
P12 O41 1.494(5) .
P12 O32 1.526(5) .
P12 O30 1.528(4) .
P12 O48 1.553(5) .
O1 Al2 1.732(4) 1_556
O2 Al5 1.708(5) 1_656
O4 Al5 1.739(5) 1_556
O6 Al7 1.720(4) 1_455
O19 Al6 1.716(5) 1_655
O24 Al8 1.708(5) 1_455
O28 Al3 1.734(4) 1_554
C1 C2 1.3900 .
C1 C6 1.3900 .
C2 C3 1.3900 .
C3 C4 1.3900 .
C4 C5 1.3900 .
C5 C6 1.3900 .
C6 C7 1.520(8) .
C7 N1 1.489(9) .
C7 C8 1.537(13) .
C9 C10 1.3900 .
C9 C14 1.3900 .
C10 C11 1.3900 .
C11 C12 1.3900 .
C12 C13 1.3900 .
C13 C14 1.3900 .
C14 C15 1.522(8) .
C15 N2 1.500(8) .
C15 C16 1.509(10) .
C17 C18 1.3900 .
C17 C22 1.3900 .
C18 C19 1.3900 .
C19 C20 1.3900 .
C20 C21 1.3900 .
C21 C22 1.3900 .
C22 C23 1.515(8) .
C23 C24 1.501(11) .
C23 N3 1.506(8) .
C25 C26 1.3900 .
C25 C30 1.3900 .
C26 C27 1.3900 .
C27 C28 1.3900 .
C28 C29 1.3900 .
C29 C30 1.3900 .
C30 C31 1.503(8) .
C31 N4 1.488(8) .
C31 C32 1.513(11) .
C33 C34 1.3900 .
C33 C38 1.3900 .
C34 C35 1.3900 .
C35 C36 1.3900 .
C36 C37 1.3900 .
C37 C38 1.3900 .
C38 C39 1.515(8) .
C39 C40 1.509(9) .
C39 N5 1.511(8) .
C41 C42 1.3900 .
C41 C46 1.3900 .
C42 C43 1.3900 .
C43 C44 1.3900 .
C44 C45 1.3900 .
C45 C46 1.3900 .
C46 C47 1.508(8) .
C47 N6 1.505(7) .
C47 C48 1.545(10) .
C49 C50 1.3900 .
C49 C54 1.3900 .
C50 C51 1.3900 .
C51 C52 1.3900 .
C52 C53 1.3900 .
C53 C54 1.3900 .
C54 C55 1.523(8) .
C55 N7 1.508(8) .
C55 C56 1.510(10) .
C57 C58 1.3900 .
C57 C62 1.3900 .
C58 C59 1.3900 .
C59 C60 1.3900 .
C60 C61 1.3900 .
C61 C62 1.3900 .
C62 C63 1.526(8) .
C63 N8 1.488(8) .
C63 C64 1.508(11) .

loop_
_geom_hbond_atom_site_label_D
_geom_hbond_atom_site_label_H
_geom_hbond_atom_site_label_A
_geom_hbond_distance_DH
_geom_hbond_distance_HA
_geom_hbond_distance_DA
_geom_hbond_angle_DHA
_geom_hbond_site_symmetry_A
N1 H1A O39 0.89 1.87 2.741(7) 165.2 1_565
N1 H1B O1 0.89 2.33 3.116(7) 147.9 1_565
N1 H1B O3 0.89 2.51 3.141(7) 128.3 1_565
N1 H1C O34 0.89 1.96 2.801(8) 157.0 1_565
N2 H2A O37 0.89 1.91 2.789(7) 168.4 1_565
N2 H2B O39 0.89 1.92 2.806(7) 179.0 1_565
N2 H2C O35 0.89 1.97 2.854(7) 175.5 1_565
N3 H3A O44 0.89 1.96 2.842(7) 172.5 1_565
N3 H3B O40 0.89 1.90 2.776(7) 169.3 1_565
N3 H3C O37 0.89 2.13 2.960(7) 154.7 1_565
N4 H4A O25 0.89 2.31 3.128(7) 153.5 .
N4 H4A O23 0.89 2.41 3.172(7) 143.5 .
N4 H4B O34 0.89 1.87 2.724(7) 161.3 1_554
N4 H4C O44 0.89 1.98 2.818(7) 156.6 .
N5 H5A O7 0.89 2.34 3.089(7) 142.1 .
N5 H5A O8 0.89 2.36 3.195(7) 155.6 .
N5 H5B O38 0.89 2.03 2.903(7) 166.2 .
N5 H5C O36 0.89 1.86 2.736(7) 166.5 .
N6 H6A O36 0.89 1.95 2.843(7) 177.4 .
N6 H6A O11 0.89 2.56 3.023(6) 113.0 .
N6 H6B O21 0.89 2.21 3.046(7) 156.3 .
N6 H6C O41 0.89 1.87 2.759(7) 172.1 .
N7 H7A O38 0.89 2.13 2.991(7) 162.1 .
N7 H7B O43 0.89 2.24 3.096(8) 162.4 1_556
N7 H7B O28 0.89 2.41 3.085(7) 132.9 1_556
N7 H7C O33 0.89 1.91 2.769(8) 161.7 .
N8 H8D O41 0.89 1.94 2.813(7) 165.6 .
N8 H8E O43 0.89 1.88 2.757(7) 170.3 .
N8 H8F O42 0.89 2.00 2.890(6) 173.5 .
O45 H1P O35 1.07 1.54 2.575(6) 162.3 .
O46 H2P O42 0.94 1.78 2.663(6) 154.4 .
O47 H3P O1W 1.04 1.74 2.588(8) 136.4 .
O48 H4P O2W 0.99 1.62 2.594(8) 165.8 1_654
O1W H1W1 O40 1.02 1.75 2.733(8) 162.1 .
O1W H1W1 O19 1.02 2.55 3.160(7) 117.9 .
O1W H2W1 O9 1.01 2.25 3.085(7) 139.4 1_655
O2W H1W2 O33 1.00 2.14 2.939(8) 134.9 1_455
O2W H1W2 O26 1.00 2.62 3.152(7) 112.9 1_556
O2W H2W2 O42 1.01 2.62 3.236(9) 119.5 1_556
